data_1519128
loop_
_publ_author_name
'Baker, Paul K.'
'Hursthouse, Michael B.'
'Lamond, Steven J.'

_publ_section_title
;
 C23H18I2NO3SbW, CH2Cl2
;
_journal_name_full 'Crystal Structure Report Archive'
_journal_page_first 1186
_journal_year 1993
_chemical_formula_moiety 'C23 H18 I2 N O3 Sb W, C H2 Cl2'
_chemical_formula_sum 'C24 H20 Cl2 I2 N O3 Sb W'
_chemical_formula_weight 1000.71
_space_group_IT_number 14
_symmetry_cell_setting monoclinic
_symmetry_space_group_name_Hall '-P 2ybc'
_symmetry_space_group_name_H-M 'P 1 21/c 1'
_atom_sites_solution_hydrogens geom
_atom_sites_solution_primary direct
_atom_sites_solution_secondary difmap
_cell_angle_alpha 90.00
_cell_angle_beta 96.29(3)
_cell_angle_gamma 90.00
_cell_formula_units_Z 4
_cell_length_a 8.5320(17)
_cell_length_b 26.226(5)
_cell_length_c 13.132(3)
_cell_measurement_temperature 293(2)
_cell_volume 2920.7(11)
_computing_cell_refinement REFINE
_computing_data_collection 'MADNES (Pflugrath & Messerschmidt, 1989)'
_computing_data_reduction 'ABSURD (Karaulov, 1992)'
_computing_publication_material SHELXL97
_computing_structure_refinement 'SHELXL97 (Sheldrick, 2008)'
_computing_structure_solution 'SIR92 (Altomare, Cascarano, Giacovazzo & Guagliardi, 1993)'
_diffrn_ambient_temperature 293(2)
_diffrn_measured_fraction_theta_full 0.817
_diffrn_measured_fraction_theta_max 0.817
_diffrn_measurement_device_type 'Delft instruments FAST area detector'
_diffrn_measurement_method 'Intensity measurements as described by Darr, Drake, Hursthouse & Malik (1993)'
_diffrn_radiation_monochromator graphite
_diffrn_radiation_source 'rotating anode generator'
_diffrn_radiation_type MoK\a
_diffrn_radiation_wavelength 0.71073
_diffrn_reflns_av_R_equivalents 0.0499
_diffrn_reflns_av_sigmaI/netI 0.1511
_diffrn_reflns_limit_h_max 9
_diffrn_reflns_limit_h_min -7
_diffrn_reflns_limit_k_max 16
_diffrn_reflns_limit_k_min -29
_diffrn_reflns_limit_l_max 14
_diffrn_reflns_limit_l_min -14
_diffrn_reflns_number 8181
_diffrn_reflns_theta_full 24.81
_diffrn_reflns_theta_max 24.81
_diffrn_reflns_theta_min 3.12
_exptl_absorpt_coefficient_mu 7.182
_exptl_absorpt_correction_type none
_exptl_crystal_colour unk
_exptl_crystal_density_diffrn 2.276
_exptl_crystal_density_method 'not measured'
_exptl_crystal_description unk
_exptl_crystal_F_000 1840
_exptl_crystal_size_max 0.2
_exptl_crystal_size_mid 0.2
_exptl_crystal_size_min 0.2
_refine_diff_density_max 1.684
_refine_diff_density_min -1.671
_refine_diff_density_rms 0.204
_refine_ls_extinction_method none
_refine_ls_goodness_of_fit_ref 0.559
_refine_ls_hydrogen_treatment constr
_refine_ls_matrix_type full
_refine_ls_number_parameters 308
_refine_ls_number_reflns 4110
_refine_ls_number_restraints 0
_refine_ls_restrained_S_all 0.559
_refine_ls_R_factor_all 0.0449
_refine_ls_R_factor_gt 0.0367
_refine_ls_shift/su_max 0.000
_refine_ls_shift/su_mean 0.000
_refine_ls_structure_factor_coef Fsqd
_refine_ls_weighting_details 'calc w=1/[\s^2^(Fo^2^)+(0.0001P)^2^+0.0000P] where P=(Fo^2^+2Fc^2^)/3'
_refine_ls_weighting_scheme calc
_refine_ls_wR_factor_gt 0.0905
_refine_ls_wR_factor_ref 0.1013
_reflns_number_gt 3269
_reflns_number_total 4110
_reflns_threshold_expression >2\s(I)
_cod_data_source_file eCrystal-1186.cif
_cod_data_source_block solution
_cod_depositor_comments
;
Citation :
Baker, Paul K. and Hursthouse, Michael B. and Lamond, Steven J. (1993) 
University of Southampton, Crystal Structure Report Archive. 
(doi:10.5258/ecrystals/1186)

http://ecrystals.chem.soton.ac.uk/1186/
;
_cod_original_cell_volume 2920.7(10)
_cod_original_sg_symbol_H-M P2(1)/c
_cod_database_code 1519128

loop_
_symmetry_equiv_pos_as_xyz
'x, y, z'
'-x, y+1/2, -z+1/2'
'-x, -y, -z'
'x, -y-1/2, z-1/2'

loop_
_atom_site_label
_atom_site_type_symbol
_atom_site_fract_x
_atom_site_fract_y
_atom_site_fract_z
_atom_site_U_iso_or_equiv
_atom_site_adp_type
_atom_site_occupancy
_atom_site_symmetry_multiplicity
_atom_site_calc_flag
_atom_site_refinement_flags
_atom_site_disorder_assembly
_atom_site_disorder_group
W1 W 0.27568(4) 0.047719(14) 0.32592(3) 0.01777(14) Uani 1 1 d . . .
Sb1 Sb 0.12950(7) 0.13261(2) 0.23197(4) 0.01834(18) Uani 1 1 d . . .
I1 I 0.35025(8) 0.04062(2) 0.11910(5) 0.02442(18) Uani 1 1 d . . .
I2 I 0.37947(8) -0.05591(2) 0.34808(5) 0.02828(19) Uani 1 1 d . . .
N1 N 0.0417(10) 0.0194(3) 0.2687(6) 0.0216(18) Uani 1 1 d . . .
O2 O 0.3414(8) 0.1391(3) 0.4772(5) 0.0340(18) Uani 1 1 d . . .
C21 C 0.2820(11) 0.1866(4) 0.1753(7) 0.021(2) Uani 1 1 d . . .
C8 C -0.0651(13) 0.1595(5) 0.4083(8) 0.039(3) Uani 1 1 d . . .
H8 H -0.0572 0.1247 0.4215 0.047 Uiso 1 1 calc R . .
C20 C 0.2471(12) 0.2090(4) 0.0774(8) 0.031(3) Uani 1 1 d . . .
H20 H 0.1563 0.1993 0.0363 0.037 Uiso 1 1 calc R . .
C22 C -0.0746(13) 0.0053(4) 0.2289(7) 0.026(2) Uani 1 1 d . . .
C15 C -0.0570(12) 0.1230(4) 0.1107(7) 0.023(2) Uani 1 1 d . . .
C16 C 0.4190(12) 0.2019(4) 0.2344(8) 0.030(3) Uani 1 1 d . . .
H16 H 0.4450 0.1876 0.2988 0.036 Uiso 1 1 calc R . .
C10 C -0.2071(12) 0.1371(4) 0.1259(7) 0.027(2) Uani 1 1 d . . .
H10 H -0.2260 0.1510 0.1885 0.033 Uiso 1 1 calc R . .
C9 C 0.0086(11) 0.1814(4) 0.3294(7) 0.023(2) Uani 1 1 d . . .
C18 C 0.4796(13) 0.2605(4) 0.1043(9) 0.037(3) Uani 1 1 d . . .
H18 H 0.5437 0.2861 0.0823 0.044 Uiso 1 1 calc R . .
C5 C -0.0896(13) 0.2639(5) 0.3703(9) 0.038(3) Uani 1 1 d . . .
H5 H -0.0976 0.2987 0.3577 0.045 Uiso 1 1 calc R . .
C23 C -0.2255(13) -0.0118(4) 0.1754(8) 0.037(3) Uani 1 1 d . . .
H23A H -0.2643 0.0134 0.1259 0.055 Uiso 1 1 calc R . .
H23B H -0.3003 -0.0164 0.2241 0.055 Uiso 1 1 calc R . .
H23C H -0.2105 -0.0435 0.1412 0.055 Uiso 1 1 calc R . .
C19 C 0.3468(13) 0.2452(4) 0.0421(9) 0.037(3) Uani 1 1 d . . .
H19 H 0.3244 0.2590 -0.0230 0.045 Uiso 1 1 calc R . .
C4 C -0.0061(13) 0.2332(4) 0.3109(8) 0.033(3) Uani 1 1 d . . .
H4 H 0.0414 0.2475 0.2572 0.039 Uiso 1 1 calc R . .
C2 C 0.3131(12) 0.1058(4) 0.4202(8) 0.028(2) Uani 1 1 d . . .
C12 C -0.3060(12) 0.1102(4) -0.0418(8) 0.030(3) Uani 1 1 d . . .
H12 H -0.3897 0.1052 -0.0924 0.036 Uiso 1 1 calc R . .
C6 C -0.1604(13) 0.2426(5) 0.4480(9) 0.048(4) Uani 1 1 d . . .
H6 H -0.2161 0.2633 0.4890 0.057 Uiso 1 1 calc R . .
C13 C -0.1536(12) 0.0963(4) -0.0603(7) 0.030(3) Uani 1 1 d . . .
H13 H -0.1360 0.0828 -0.1236 0.035 Uiso 1 1 calc R . .
C14 C -0.0272(12) 0.1026(4) 0.0161(7) 0.028(2) Uani 1 1 d . . .
H14 H 0.0746 0.0934 0.0044 0.034 Uiso 1 1 calc R . .
C11 C -0.3328(12) 0.1310(4) 0.0487(7) 0.028(2) Uani 1 1 d . . .
H11 H -0.4339 0.1412 0.0598 0.034 Uiso 1 1 calc R . .
C17 C 0.5174(13) 0.2382(4) 0.1985(9) 0.039(3) Uani 1 1 d . . .
H17 H 0.6097 0.2475 0.2385 0.046 Uiso 1 1 calc R . .
C7 C -0.1510(15) 0.1912(5) 0.4669(9) 0.051(4) Uani 1 1 d . . .
H7 H -0.2025 0.1773 0.5193 0.061 Uiso 1 1 calc R . .
O1 O 0.6424(10) 0.0652(3) 0.3523(6) 0.040(2) Uani 1 1 d . . .
C1 C 0.5074(15) 0.0577(4) 0.3461(8) 0.029(3) Uani 1 1 d . . .
C3 C 0.2097(12) 0.0265(4) 0.4610(8) 0.030(2) Uani 1 1 d . . .
O3 O 0.1687(9) 0.0162(3) 0.5385(6) 0.042(2) Uani 1 1 d . . .
Cl2 Cl -0.0417(4) -0.12002(13) 0.3136(2) 0.0528(8) Uani 1 1 d . . .
Cl1 Cl -0.2935(4) -0.15660(13) 0.1630(2) 0.0541(9) Uani 1 1 d . . .
C50 C -0.2323(15) -0.1464(5) 0.2942(9) 0.052(3) Uani 1 1 d . . .
H50A H -0.3060 -0.1237 0.3224 0.063 Uiso 1 1 calc R . .
H50B H -0.2333 -0.1786 0.3305 0.063 Uiso 1 1 calc R . .

loop_
_atom_site_aniso_label
_atom_site_aniso_U_11
_atom_site_aniso_U_22
_atom_site_aniso_U_33
_atom_site_aniso_U_23
_atom_site_aniso_U_13
_atom_site_aniso_U_12
W1 0.0201(3) 0.0208(2) 0.0124(2) 0.00052(15) 0.00183(16) 0.00161(15)
Sb1 0.0208(4) 0.0211(4) 0.0132(3) 0.0003(2) 0.0025(2) 0.0020(2)
I1 0.0262(4) 0.0327(4) 0.0150(4) -0.0006(3) 0.0049(3) 0.0055(3)
I2 0.0355(5) 0.0241(4) 0.0244(4) 0.0024(3) -0.0003(3) 0.0055(3)
N1 0.017(5) 0.029(5) 0.021(5) 0.003(4) 0.010(4) -0.003(4)
O2 0.046(5) 0.039(5) 0.015(4) -0.012(3) -0.006(3) 0.000(3)
C21 0.020(6) 0.025(6) 0.018(5) -0.005(4) 0.007(4) 0.001(4)
C8 0.042(8) 0.056(8) 0.021(6) 0.005(5) 0.014(5) 0.020(6)
C20 0.032(7) 0.026(6) 0.033(6) -0.004(5) -0.001(5) 0.000(5)
C22 0.034(7) 0.020(6) 0.025(6) 0.006(4) 0.012(5) 0.002(5)
C15 0.026(7) 0.020(5) 0.023(6) 0.006(4) 0.005(4) 0.003(4)
C16 0.021(6) 0.043(7) 0.027(6) 0.002(5) -0.001(4) 0.000(5)
C10 0.030(7) 0.035(6) 0.018(6) -0.003(4) 0.007(4) 0.000(5)
C9 0.017(6) 0.030(6) 0.021(5) -0.002(4) 0.004(4) 0.003(4)
C18 0.035(7) 0.027(6) 0.050(7) 0.006(5) 0.010(5) -0.010(5)
C5 0.035(7) 0.036(7) 0.045(7) -0.014(5) 0.015(5) 0.004(5)
C23 0.040(7) 0.033(7) 0.036(7) -0.005(5) -0.003(5) 0.000(5)
C19 0.040(8) 0.036(7) 0.037(7) 0.013(5) 0.009(5) -0.003(5)
C4 0.037(7) 0.029(7) 0.034(6) -0.009(5) 0.010(5) -0.005(5)
C2 0.024(6) 0.032(6) 0.028(6) 0.007(5) 0.000(4) 0.008(5)
C12 0.027(7) 0.026(6) 0.035(7) -0.002(5) -0.004(5) -0.004(5)
C6 0.028(8) 0.068(10) 0.045(8) -0.028(7) -0.007(5) 0.025(6)
C13 0.031(7) 0.041(7) 0.015(5) -0.003(5) -0.007(4) 0.006(5)
C14 0.024(6) 0.036(6) 0.023(6) -0.011(5) -0.003(4) 0.006(4)
C11 0.018(6) 0.044(7) 0.020(6) 0.001(5) -0.003(4) -0.001(4)
C17 0.026(7) 0.040(7) 0.049(8) -0.004(6) 0.001(5) 0.000(5)
C7 0.051(9) 0.073(10) 0.033(7) 0.005(6) 0.024(6) 0.028(7)
O1 0.036(6) 0.046(5) 0.036(5) 0.004(4) 0.001(4) -0.005(4)
C1 0.040(8) 0.025(6) 0.021(6) 0.000(4) 0.004(5) 0.007(5)
C3 0.029(7) 0.034(7) 0.027(6) 0.008(5) 0.002(5) 0.007(5)
O3 0.047(5) 0.055(6) 0.026(5) 0.010(4) 0.007(4) 0.009(4)
Cl2 0.059(2) 0.058(2) 0.0395(18) 0.0077(15) -0.0013(14) -0.0012(16)
Cl1 0.060(2) 0.060(2) 0.0417(19) -0.0074(15) 0.0018(15) 0.0030(16)
C50 0.051(9) 0.068(10) 0.040(8) 0.006(7) 0.012(6) 0.002(7)

loop_
_atom_type_symbol
_atom_type_description
_atom_type_scat_dispersion_real
_atom_type_scat_dispersion_imag
_atom_type_scat_source
C C 0.0033 0.0016 'International Tables Vol C Tables 4.2.6.8 and 6.1.1.4'
H H 0.0000 0.0000 'International Tables Vol C Tables 4.2.6.8 and 6.1.1.4'
N N 0.0061 0.0033 'International Tables Vol C Tables 4.2.6.8 and 6.1.1.4'
O O 0.0106 0.0060 'International Tables Vol C Tables 4.2.6.8 and 6.1.1.4'
Sb Sb -0.5866 1.5461 'International Tables Vol C Tables 4.2.6.8 and 6.1.1.4'
I I -0.4742 1.8119 'International Tables Vol C Tables 4.2.6.8 and 6.1.1.4'
W W -0.8490 6.8722 'International Tables Vol C Tables 4.2.6.8 and 6.1.1.4'
Cl Cl 0.1484 0.1585 'International Tables Vol C Tables 4.2.6.8 and 6.1.1.4'

loop_
_geom_angle_atom_site_label_1
_geom_angle_atom_site_label_2
_geom_angle_atom_site_label_3
_geom_angle
_geom_angle_site_symmetry_1
_geom_angle_site_symmetry_3
C2 W1 C1 73.9(4) . .
C2 W1 C3 72.5(4) . .
C1 W1 C3 107.0(4) . .
C2 W1 N1 124.0(4) . .
C1 W1 N1 162.0(4) . .
C3 W1 N1 82.8(4) . .
C2 W1 Sb1 72.1(3) . .
C1 W1 Sb1 110.3(3) . .
C3 W1 Sb1 117.5(3) . .
N1 W1 Sb1 76.7(2) . .
C2 W1 I1 127.6(3) . .
C1 W1 I1 79.2(3) . .
C3 W1 I1 159.7(3) . .
N1 W1 I1 86.6(2) . .
Sb1 W1 I1 76.48(2) . .
C2 W1 I2 130.1(3) . .
C1 W1 I2 79.6(3) . .
C3 W1 I2 76.1(3) . .
N1 W1 I2 88.5(2) . .
Sb1 W1 I2 157.80(2) . .
I1 W1 I2 86.34(2) . .
C21 Sb1 C15 104.7(4) . .
C21 Sb1 C9 99.5(4) . .
C15 Sb1 C9 98.4(4) . .
C21 Sb1 W1 115.5(3) . .
C15 Sb1 W1 119.9(3) . .
C9 Sb1 W1 115.8(3) . .
C22 N1 W1 172.6(8) . .
C16 C21 C20 117.9(9) . .
C16 C21 Sb1 120.6(7) . .
C20 C21 Sb1 121.4(7) . .
C9 C8 C7 118.1(11) . .
C9 C8 H8 121.0 . .
C7 C8 H8 121.0 . .
C19 C20 C21 120.7(10) . .
C19 C20 H20 119.6 . .
C21 C20 H20 119.6 . .
N1 C22 C23 178.5(11) . .
C10 C15 C14 119.8(9) . .
C10 C15 Sb1 119.4(7) . .
C14 C15 Sb1 120.8(7) . .
C17 C16 C21 120.8(10) . .
C17 C16 H16 119.6 . .
C21 C16 H16 119.6 . .
C15 C10 C11 121.2(9) . .
C15 C10 H10 119.4 . .
C11 C10 H10 119.4 . .
C4 C9 C8 119.8(10) . .
C4 C9 Sb1 121.3(7) . .
C8 C9 Sb1 118.7(8) . .
C17 C18 C19 120.2(10) . .
C17 C18 H18 119.9 . .
C19 C18 H18 119.9 . .
C6 C5 C4 119.1(11) . .
C6 C5 H5 120.5 . .
C4 C5 H5 120.5 . .
C22 C23 H23A 109.5 . .
C22 C23 H23B 109.5 . .
H23A C23 H23B 109.5 . .
C22 C23 H23C 109.5 . .
H23A C23 H23C 109.5 . .
H23B C23 H23C 109.5 . .
C18 C19 C20 119.7(10) . .
C18 C19 H19 120.2 . .
C20 C19 H19 120.2 . .
C5 C4 C9 121.2(10) . .
C5 C4 H4 119.4 . .
C9 C4 H4 119.4 . .
O2 C2 W1 177.1(9) . .
C11 C12 C13 120.6(9) . .
C11 C12 H12 119.7 . .
C13 C12 H12 119.7 . .
C5 C6 C7 121.1(11) . .
C5 C6 H6 119.4 . .
C7 C6 H6 119.4 . .
C12 C13 C14 120.2(9) . .
C12 C13 H13 119.9 . .
C14 C13 H13 119.9 . .
C13 C14 C15 118.7(10) . .
C13 C14 H14 120.7 . .
C15 C14 H14 120.7 . .
C12 C11 C10 119.5(10) . .
C12 C11 H11 120.2 . .
C10 C11 H11 120.2 . .
C18 C17 C16 120.5(10) . .
C18 C17 H17 119.7 . .
C16 C17 H17 119.7 . .
C6 C7 C8 120.7(12) . .
C6 C7 H7 119.6 . .
C8 C7 H7 119.6 . .
O1 C1 W1 175.8(9) . .
O3 C3 W1 177.3(9) . .
Cl2 C50 Cl1 111.7(7) . .
Cl2 C50 H50A 109.3 . .
Cl1 C50 H50A 109.3 . .
Cl2 C50 H50B 109.3 . .
Cl1 C50 H50B 109.3 . .
H50A C50 H50B 107.9 . .

loop_
_geom_bond_atom_site_label_1
_geom_bond_atom_site_label_2
_geom_bond_distance
_geom_bond_site_symmetry_2
W1 C2 1.966(11) .
W1 C1 1.983(13) .
W1 C3 1.998(11) .
W1 N1 2.184(8) .
W1 Sb1 2.7743(8) .
W1 I1 2.8627(9) .
W1 I2 2.8633(9) .
Sb1 C21 2.113(10) .
Sb1 C15 2.140(10) .
Sb1 C9 2.152(9) .
N1 C22 1.132(12) .
O2 C2 1.159(12) .
C21 C16 1.389(14) .
C21 C20 1.414(14) .
C8 C9 1.394(14) .
C8 C7 1.394(15) .
C8 H8 0.9300 .
C20 C19 1.388(14) .
C20 H20 0.9300 .
C22 C23 1.467(15) .
C15 C10 1.368(14) .
C15 C14 1.401(14) .
C16 C17 1.386(15) .
C16 H16 0.9300 .
C10 C11 1.401(13) .
C10 H10 0.9300 .
C9 C4 1.383(14) .
C18 C17 1.375(15) .
C18 C19 1.382(15) .
C18 H18 0.9300 .
C5 C6 1.362(17) .
C5 C4 1.373(14) .
C5 H5 0.9300 .
C23 H23A 0.9600 .
C23 H23B 0.9600 .
C23 H23C 0.9600 .
C19 H19 0.9300 .
C4 H4 0.9300 .
C12 C11 1.350(14) .
C12 C13 1.397(14) .
C12 H12 0.9300 .
C6 C7 1.371(18) .
C6 H6 0.9300 .
C13 C14 1.400(13) .
C13 H13 0.9300 .
C14 H14 0.9300 .
C11 H11 0.9300 .
C17 H17 0.9300 .
C7 H7 0.9300 .
O1 C1 1.162(12) .
C3 O3 1.144(12) .
Cl2 C50 1.760(13) .
Cl1 C50 1.765(12) .
C50 H50A 0.9700 .
C50 H50B 0.9700 .
